data_7710030
loop_
_publ_author_name
'Jiajaroen, Suwadee'
'Dungkeaw, Winya'
'Kielar, Filip'
'Sukwattanasinitt, Mongkol'
'Sahasithiwat, Somboon'
'Zenno, Hikaru'
'Hayami, Shinya'
'Azam, Mohammad'
'Al-Resayes, Saud I'
'Chainok, Kittipong'

_publ_section_title
;
 Four series of lanthanide coordination polymers based on the
 tetrabromobenzene-1,4-dicarboxylate ligand: structural diversity and
 multifunctional properties
;
_journal_name_full 'Dalton Transactions'
_journal_paper_doi 10.1039/D2DT00007E
_journal_year 2022
_chemical_formula_moiety 'C15 H12 Br6 Eu O9'
_chemical_formula_sum 'C15 H12 Br6 Eu O9'
_chemical_formula_weight 967.62
_space_group_crystal_system monoclinic
_space_group_IT_number 15
_space_group_name_Hall '-C 2yc'
_space_group_name_H-M_alt 'C 1 2/c 1'
_atom_sites_solution_hydrogens mixed
_atom_sites_solution_primary dual
_audit_creation_date 2019-04-04
_audit_creation_method
;
Olex2 1.2
(compiled 2018.05.29 svn.r3508 for OlexSys, GUI svn.r5506)
;
_audit_update_record
;
2019-07-12 deposited with the CCDC.	2022-04-13 downloaded from the CCDC.
;
_cell_angle_alpha 90
_cell_angle_beta 94.846(2)
_cell_angle_gamma 90
_cell_formula_units_Z 8
_cell_length_a 20.2349(12)
_cell_length_b 10.5715(6)
_cell_length_c 22.0267(15)
_cell_measurement_reflns_used 9928
_cell_measurement_temperature 296
_cell_measurement_theta_max 28.617
_cell_measurement_theta_min 2.857
_cell_volume 4695.0(5)
_computing_cell_refinement 'SAINT V8.38A (?, 2016)'
_computing_data_reduction 'SAINT V8.38A (?, 2016)'
_computing_molecular_graphics 'Olex2 (Dolomanov et al., 2009)'
_computing_publication_material 'Olex2 (Dolomanov et al., 2009)'
_computing_structure_refinement 'ShelXL (Sheldrick, 2015)'
_computing_structure_solution 'ShelXT (Sheldrick, 2015)'
_diffrn_ambient_temperature 296
_diffrn_detector 'Bruker PHOTON 100 area detector'
_diffrn_detector_area_resol_mean 10.5
_diffrn_detector_type 'PHOTON area detector'
_diffrn_measured_fraction_theta_full 0.999
_diffrn_measured_fraction_theta_max 0.999
_diffrn_measurement_device 'four-circle KAPPA diffractometer'
_diffrn_measurement_device_type 'Bruker D8 QUEST CMOS'
_diffrn_measurement_method '\f and \w scans'
_diffrn_radiation_collimation '0.5 mm'
_diffrn_radiation_monochromator 'graphiteDouble Bounce Multilayer Mirror'
_diffrn_radiation_probe x-ray
_diffrn_radiation_type MoK\a
_diffrn_radiation_wavelength 0.71073
_diffrn_reflns_av_R_equivalents 0.0612
_diffrn_reflns_av_unetI/netI 0.0312
_diffrn_reflns_Laue_measured_fraction_full 0.999
_diffrn_reflns_Laue_measured_fraction_max 0.999
_diffrn_reflns_limit_h_max 24
_diffrn_reflns_limit_h_min -24
_diffrn_reflns_limit_k_max 13
_diffrn_reflns_limit_k_min -12
_diffrn_reflns_limit_l_max 27
_diffrn_reflns_limit_l_min -27
_diffrn_reflns_number 41691
_diffrn_reflns_point_group_measured_fraction_full 0.999
_diffrn_reflns_point_group_measured_fraction_max 0.999
_diffrn_reflns_theta_full 25.242
_diffrn_reflns_theta_max 26.000
_diffrn_reflns_theta_min 2.804
_diffrn_source 'microfocus sealed x-ray tube'
_diffrn_source_type 'Incoatec I\mus'
_diffrn_standards_number 0
_exptl_absorpt_coefficient_mu 12.928
_exptl_absorpt_correction_T_max 0.4923
_exptl_absorpt_correction_T_min 0.2471
_exptl_absorpt_correction_type multi-scan
_exptl_absorpt_process_details
'SADABS-2016/2 (Bruker,2016/2) was used for absorption correction. wR2(int) was 0.1662 before and 0.0677 after correction. The Ratio of minimum to maximum transmission is 0.5019. The \l/2 correction factor is Not present.'
_exptl_crystal_colour colourless
_exptl_crystal_colour_primary colourless
_exptl_crystal_density_diffrn 2.738
_exptl_crystal_density_method 'not measured'
_exptl_crystal_description plate
_exptl_crystal_F_000 3576
_exptl_crystal_size_max 0.22
_exptl_crystal_size_mid 0.18
_exptl_crystal_size_min 0.08
_refine_diff_density_max 0.892
_refine_diff_density_min -0.663
_refine_diff_density_rms 0.117
_refine_ls_extinction_coef 0.000183(10)
_refine_ls_extinction_expression Fc^*^=kFc[1+0.001xFc^2^\l^3^/sin(2\q)]^-1/4^
_refine_ls_extinction_method 'SHELXL-2018/3 (Sheldrick 2018)'
_refine_ls_goodness_of_fit_ref 1.031
_refine_ls_hydrogen_treatment mixed
_refine_ls_matrix_type full
_refine_ls_number_parameters 296
_refine_ls_number_reflns 4601
_refine_ls_number_restraints 3
_refine_ls_restrained_S_all 1.030
_refine_ls_R_factor_all 0.0338
_refine_ls_R_factor_gt 0.0237
_refine_ls_shift/su_max 0.001
_refine_ls_shift/su_mean 0.000
_refine_ls_structure_factor_coef Fsqd
_refine_ls_weighting_details 'w=1/[\s^2^(Fo^2^)+(0.0161P)^2^+15.1047P] where P=(Fo^2^+2Fc^2^)/3'
_refine_ls_weighting_scheme calc
_refine_ls_wR_factor_gt 0.0470
_refine_ls_wR_factor_ref 0.0496
_reflns_Friedel_coverage 0.000
_reflns_number_gt 3922
_reflns_number_total 4601
_reflns_threshold_expression 'I > 2\s(I)'
_cod_data_source_file d2dt00007e2.cif
_cod_data_source_block 5eu
_cod_database_code 7710030
_shelx_shelxl_version_number 2018/3
_shelx_space_group_comment
;
The symmetry employed for this shelxl refinement is uniquely defined
by the following loop, which should always be used as a source of
symmetry information in preference to the above space-group names.
They are only intended as comments.
;
_shelx_estimated_absorpt_t_max 0.424
_shelx_estimated_absorpt_t_min 0.163
_olex2_refinement_description
;
1. Fixed Uiso
 At 1.5 times of:
  All C(H,H,H) groups
2. Restrained distances
 O9-H9 = O8-H8
 0.82 with sigma of 0.01
 O7-H7
 0.82 with sigma of 0.01
3.a Idealised Me refined as rotating group:
 C13(H13A,H13B,H13C), C14(H14A,H14B,H14C), C15(H15A,H15B,H15C)
;
_olex2_submission_special_instructions 'No special instructions were received'

loop_
_space_group_symop_operation_xyz
'x, y, z'
'-x, y, -z+1/2'
'x+1/2, y+1/2, z'
'-x+1/2, y+1/2, -z+1/2'
'-x, -y, -z'
'x, -y, z-1/2'
'-x+1/2, -y+1/2, -z'
'x+1/2, -y+1/2, z-1/2'

loop_
_atom_site_label
_atom_site_type_symbol
_atom_site_fract_x
_atom_site_fract_y
_atom_site_fract_z
_atom_site_U_iso_or_equiv
_atom_site_adp_type
_atom_site_occupancy
_atom_site_site_symmetry_order
_atom_site_calc_flag
_atom_site_refinement_flags_posn
_atom_site_refinement_flags_adp
_atom_site_refinement_flags_occupancy
_atom_site_disorder_assembly
_atom_site_disorder_group
Eu1 Eu 0.52470(2) 0.52190(2) 0.39272(2) 0.01544(6) Uani 1 1 d . . . . .
Br1 Br 0.75969(2) 0.49159(4) 0.31572(2) 0.03195(11) Uani 1 1 d . . . . .
Br2 Br 0.90438(2) 0.63399(4) 0.33821(2) 0.03036(11) Uani 1 1 d . . . . .
Br3 Br 0.77367(2) 1.10602(4) 0.35597(2) 0.03301(12) Uani 1 1 d . . . . .
Br4 Br 0.62901(2) 0.95907(4) 0.33129(2) 0.03597(12) Uani 1 1 d . . . . .
Br5 Br 0.64260(2) 0.14370(4) 0.49641(2) 0.03616(13) Uani 1 1 d . . . . .
Br6 Br 0.63554(2) -0.16974(4) 0.50346(2) 0.02890(11) Uani 1 1 d . . . . .
O1 O 0.61073(13) 0.6512(3) 0.36515(14) 0.0283(7) Uani 1 1 d . . . . .
O2 O 0.61902(15) 0.6403(3) 0.26520(15) 0.0431(8) Uani 1 1 d . . . . .
O3 O 0.90789(13) 0.9750(3) 0.41065(13) 0.0266(7) Uani 1 1 d . . . . .
O4 O 0.93545(12) 0.9250(2) 0.31928(13) 0.0239(6) Uani 1 1 d . . . . .
O5 O 0.51701(13) 0.3113(2) 0.43297(13) 0.0249(6) Uani 1 1 d . . . . .
O6 O 0.49944(13) 0.3435(2) 0.52981(14) 0.0261(7) Uani 1 1 d . . . . .
O7 O 0.58082(15) 0.4036(3) 0.31927(16) 0.0321(7) Uani 1 1 d D . . . .
O8 O 0.61769(13) 0.4949(3) 0.47040(14) 0.0279(7) Uani 1 1 d D . . . .
O9 O 0.46650(15) 0.6800(3) 0.33068(15) 0.0331(7) Uani 1 1 d D . . . .
C1 C 0.63872(18) 0.6709(3) 0.31742(19) 0.0209(9) Uani 1 1 d . . . . .
C2 C 0.70580(17) 0.7375(3) 0.32686(17) 0.0181(8) Uani 1 1 d . . . . .
C3 C 0.76434(19) 0.6689(3) 0.32716(18) 0.0202(9) Uani 1 1 d . . . . .
C4 C 0.82526(17) 0.7297(3) 0.33644(19) 0.0199(9) Uani 1 1 d . . . . .
C5 C 0.82867(18) 0.8595(3) 0.34591(17) 0.0180(8) Uani 1 1 d . . . . .
C6 C 0.89513(18) 0.9252(3) 0.35914(19) 0.0208(9) Uani 1 1 d . . . . .
C7 C 0.76980(18) 0.9282(3) 0.34531(18) 0.0197(8) Uani 1 1 d . . . . .
C8 C 0.70894(18) 0.8678(4) 0.33525(18) 0.0201(9) Uani 1 1 d . . . . .
C9 C 0.50689(17) 0.2743(3) 0.48452(19) 0.0175(8) Uani 1 1 d . . . . .
C10 C 0.50302(17) 0.1320(3) 0.49381(17) 0.0161(8) Uani 1 1 d . . . . .
C11 C 0.56027(17) 0.0591(3) 0.49682(18) 0.0173(8) Uani 1 1 d . . . . .
C12 C 0.55747(17) -0.0717(3) 0.50186(17) 0.0168(8) Uani 1 1 d . . . . .
C13 C 0.5938(3) 0.2742(5) 0.3153(3) 0.0677(19) Uani 1 1 d . . . . .
H13A H 0.636211 0.261850 0.299730 0.102 Uiso 1 1 calc GR . . . .
H13B H 0.559971 0.234926 0.288512 0.102 Uiso 1 1 calc GR . . . .
H13C H 0.594130 0.236809 0.355092 0.102 Uiso 1 1 calc GR . . . .
C14 C 0.6871(2) 0.4936(6) 0.4693(3) 0.0514(15) Uani 1 1 d . . . . .
H14A H 0.699108 0.439121 0.437187 0.077 Uiso 1 1 calc GR . . . .
H14B H 0.706968 0.462992 0.507671 0.077 Uiso 1 1 calc GR . . . .
H14C H 0.702589 0.577800 0.462462 0.077 Uiso 1 1 calc GR . . . .
C15 C 0.4569(3) 0.8109(4) 0.3403(3) 0.0553(15) Uani 1 1 d . . . . .
H15A H 0.460686 0.855826 0.302877 0.083 Uiso 1 1 calc GR . . . .
H15B H 0.489838 0.841106 0.370739 0.083 Uiso 1 1 calc GR . . . .
H15C H 0.413527 0.824469 0.353764 0.083 Uiso 1 1 calc GR . . . .
H8 H 0.611(2) 0.501(4) 0.5064(8) 0.040(15) Uiso 1 1 d D . . . .
H9 H 0.438(2) 0.656(5) 0.3042(19) 0.07(2) Uiso 1 1 d D . . . .
H7 H 0.582(3) 0.435(5) 0.2856(12) 0.056(18) Uiso 1 1 d D . . . .

loop_
_atom_site_aniso_label
_atom_site_aniso_U_11
_atom_site_aniso_U_22
_atom_site_aniso_U_33
_atom_site_aniso_U_23
_atom_site_aniso_U_13
_atom_site_aniso_U_12
Eu1 0.01413(10) 0.01127(9) 0.02079(12) 0.00159(8) 0.00066(7) -0.00235(7)
Br1 0.0339(2) 0.0188(2) 0.0433(3) -0.00548(18) 0.0040(2) -0.00718(17)
Br2 0.0222(2) 0.0239(2) 0.0447(3) -0.00297(19) 0.00062(19) 0.00256(16)
Br3 0.0278(2) 0.0179(2) 0.0532(3) -0.00214(19) 0.0023(2) -0.00264(16)
Br4 0.0194(2) 0.0289(2) 0.0593(3) 0.0057(2) 0.0014(2) 0.00241(17)
Br5 0.0194(2) 0.0212(2) 0.0676(4) 0.0067(2) 0.0021(2) -0.00530(16)
Br6 0.0217(2) 0.01882(19) 0.0465(3) 0.00359(19) 0.00467(19) 0.00551(15)
O1 0.0244(15) 0.0275(15) 0.0335(19) 0.0040(13) 0.0051(13) -0.0116(12)
O2 0.0361(18) 0.067(2) 0.024(2) -0.0080(17) -0.0058(15) -0.0175(16)
O3 0.0197(14) 0.0320(15) 0.0281(18) -0.0092(14) 0.0019(12) -0.0073(12)
O4 0.0204(14) 0.0252(14) 0.0265(17) -0.0047(12) 0.0036(13) -0.0052(11)
O5 0.0311(16) 0.0185(14) 0.0250(18) 0.0081(12) 0.0015(13) -0.0037(11)
O6 0.0306(15) 0.0150(13) 0.0325(19) -0.0061(13) 0.0018(13) -0.0020(11)
O7 0.0378(17) 0.0233(15) 0.038(2) 0.0039(15) 0.0158(15) 0.0050(13)
O8 0.0199(15) 0.0415(18) 0.0218(19) 0.0039(14) -0.0003(13) -0.0011(12)
O9 0.0376(18) 0.0204(15) 0.038(2) 0.0034(14) -0.0162(16) 0.0030(13)
C1 0.022(2) 0.0169(19) 0.024(3) 0.0010(17) -0.0012(18) -0.0042(15)
C2 0.0189(19) 0.0214(19) 0.014(2) 0.0022(16) -0.0006(16) -0.0061(15)
C3 0.030(2) 0.0137(18) 0.017(2) 0.0018(16) 0.0007(17) -0.0043(16)
C4 0.0129(18) 0.0220(19) 0.025(2) -0.0024(17) 0.0011(16) -0.0013(15)
C5 0.0190(19) 0.0215(19) 0.014(2) 0.0008(16) 0.0016(16) -0.0058(15)
C6 0.0195(19) 0.0123(17) 0.030(3) -0.0004(17) -0.0014(18) -0.0004(15)
C7 0.022(2) 0.0171(18) 0.020(2) -0.0008(16) 0.0025(17) -0.0048(15)
C8 0.0164(19) 0.023(2) 0.020(2) 0.0028(17) 0.0003(16) 0.0001(15)
C9 0.0133(18) 0.0126(18) 0.026(3) -0.0002(18) -0.0045(16) 0.0019(14)
C10 0.0201(19) 0.0123(17) 0.016(2) 0.0022(15) -0.0005(16) -0.0027(14)
C11 0.0161(18) 0.0167(18) 0.019(2) 0.0015(16) 0.0014(16) -0.0038(15)
C12 0.0194(19) 0.0159(17) 0.015(2) 0.0001(16) 0.0016(16) 0.0040(15)
C13 0.115(5) 0.030(3) 0.065(4) -0.006(3) 0.045(4) 0.012(3)
C14 0.020(2) 0.090(4) 0.044(3) 0.011(3) 0.000(2) 0.008(2)
C15 0.075(4) 0.023(2) 0.065(4) 0.006(3) -0.013(3) 0.006(2)

loop_
_atom_type_symbol
_atom_type_description
_atom_type_scat_dispersion_real
_atom_type_scat_dispersion_imag
_atom_type_scat_source
C C 0.0033 0.0016 'International Tables Vol C Tables 4.2.6.8 and 6.1.1.4'
H H 0.0000 0.0000 'International Tables Vol C Tables 4.2.6.8 and 6.1.1.4'
Br Br -0.2901 2.4595 'International Tables Vol C Tables 4.2.6.8 and 6.1.1.4'
Eu Eu -0.1578 3.6682 'International Tables Vol C Tables 4.2.6.8 and 6.1.1.4'
O O 0.0106 0.0060 'International Tables Vol C Tables 4.2.6.8 and 6.1.1.4'

loop_
_geom_angle_atom_site_label_1
_geom_angle_atom_site_label_2
_geom_angle_atom_site_label_3
_geom_angle
_geom_angle_site_symmetry_1
_geom_angle_site_symmetry_3
_geom_angle_publ_flag
O1 Eu1 O3 154.27(9) . 3_445 ?
O1 Eu1 O4 125.25(10) . 3_445 ?
O1 Eu1 O5 135.29(9) . . ?
O1 Eu1 O7 74.01(10) . . ?
O1 Eu1 O8 72.80(10) . . ?
O1 Eu1 O9 77.61(10) . . ?
O3 Eu1 O4 51.96(9) 3_445 3_445 ?
O5 Eu1 O3 70.36(9) . 3_445 ?
O5 Eu1 O4 78.27(9) . 3_445 ?
O5 Eu1 O8 72.82(9) . . ?
O6 Eu1 O1 92.32(10) 5_666 . ?
O6 Eu1 O3 74.99(9) 5_666 3_445 ?
O6 Eu1 O4 122.50(9) 5_666 3_445 ?
O6 Eu1 O5 105.88(10) 5_666 . ?
O6 Eu1 O7 163.87(10) 5_666 . ?
O6 Eu1 O8 75.72(10) 5_666 . ?
O6 Eu1 O9 82.39(11) 5_666 . ?
O7 Eu1 O3 120.93(10) . 3_445 ?
O7 Eu1 O4 73.27(10) . 3_445 ?
O7 Eu1 O5 79.38(10) . . ?
O7 Eu1 O8 91.77(11) . . ?
O8 Eu1 O3 123.47(10) . 3_445 ?
O8 Eu1 O4 149.49(9) . 3_445 ?
O9 Eu1 O3 78.56(10) . 3_445 ?
O9 Eu1 O4 68.27(9) . 3_445 ?
O9 Eu1 O5 144.00(10) . . ?
O9 Eu1 O7 102.46(11) . . ?
O9 Eu1 O8 142.05(10) . . ?
C1 O1 Eu1 135.7(3) . . ?
C6 O3 Eu1 93.8(2) . 3 ?
C6 O4 Eu1 91.3(2) . 3 ?
C9 O5 Eu1 130.8(2) . . ?
C9 O6 Eu1 173.8(3) . 5_666 ?
Eu1 O7 H7 117(4) . . ?
C13 O7 Eu1 130.8(3) . . ?
C13 O7 H7 109(4) . . ?
Eu1 O8 H8 119(3) . . ?
C14 O8 Eu1 134.3(3) . . ?
C14 O8 H8 106(3) . . ?
Eu1 O9 H9 118(4) . . ?
C15 O9 Eu1 131.4(3) . . ?
C15 O9 H9 108(4) . . ?
O1 C1 C2 114.9(3) . . ?
O2 C1 O1 127.5(4) . . ?
O2 C1 C2 117.6(4) . . ?
C3 C2 C1 120.5(3) . . ?
C3 C2 C8 119.1(3) . . ?
C8 C2 C1 120.3(3) . . ?
C2 C3 Br1 118.9(3) . . ?
C2 C3 C4 120.3(3) . . ?
C4 C3 Br1 120.7(3) . . ?
C3 C4 Br2 119.6(3) . . ?
C5 C4 Br2 119.6(3) . . ?
C5 C4 C3 120.7(3) . . ?
C4 C5 C6 120.8(3) . . ?
C4 C5 C7 118.8(3) . . ?
C7 C5 C6 120.3(3) . . ?
O3 C6 Eu1 60.13(19) . 3 ?
O3 C6 C5 118.4(3) . . ?
O4 C6 Eu1 62.73(19) . 3 ?
O4 C6 O3 122.6(3) . . ?
O4 C6 C5 119.0(3) . . ?
C5 C6 Eu1 173.0(3) . 3 ?
C5 C7 Br3 119.3(3) . . ?
C8 C7 Br3 120.2(3) . . ?
C8 C7 C5 120.5(3) . . ?
C2 C8 Br4 118.2(3) . . ?
C7 C8 Br4 121.3(3) . . ?
C7 C8 C2 120.5(3) . . ?
O5 C9 O6 125.9(3) . . ?
O5 C9 C10 116.9(3) . . ?
O6 C9 C10 117.3(4) . . ?
C11 C10 C9 120.2(3) . . ?
C11 C10 C12 118.6(3) . 5_656 ?
C12 C10 C9 121.2(3) 5_656 . ?
C10 C11 Br5 118.0(3) . . ?
C10 C11 C12 121.1(3) . . ?
C12 C11 Br5 120.9(3) . . ?
C10 C12 Br6 119.2(3) 5_656 . ?
C11 C12 Br6 120.6(3) . . ?
C11 C12 C10 120.2(3) . 5_656 ?
O7 C13 H13A 109.5 . . ?
O7 C13 H13B 109.5 . . ?
O7 C13 H13C 109.5 . . ?
H13A C13 H13B 109.5 . . ?
H13A C13 H13C 109.5 . . ?
H13B C13 H13C 109.5 . . ?
O8 C14 H14A 109.5 . . ?
O8 C14 H14B 109.5 . . ?
O8 C14 H14C 109.5 . . ?
H14A C14 H14B 109.5 . . ?
H14A C14 H14C 109.5 . . ?
H14B C14 H14C 109.5 . . ?
O9 C15 H15A 109.5 . . ?
O9 C15 H15B 109.5 . . ?
O9 C15 H15C 109.5 . . ?
H15A C15 H15B 109.5 . . ?
H15A C15 H15C 109.5 . . ?
H15B C15 H15C 109.5 . . ?

loop_
_geom_bond_atom_site_label_1
_geom_bond_atom_site_label_2
_geom_bond_distance
_geom_bond_site_symmetry_2
_geom_bond_publ_flag
Eu1 O1 2.334(3) . ?
Eu1 O3 2.479(3) 3_445 ?
Eu1 O4 2.537(3) 3_445 ?
Eu1 O5 2.406(3) . ?
Eu1 O6 2.306(3) 5_666 ?
Eu1 O7 2.404(3) . ?
Eu1 O8 2.451(3) . ?
Eu1 O9 2.403(3) . ?
Br1 C3 1.893(4) . ?
Br2 C4 1.892(4) . ?
Br3 C7 1.895(4) . ?
Br4 C8 1.879(4) . ?
Br5 C11 1.891(3) . ?
Br6 C12 1.887(3) . ?
O1 C1 1.253(5) . ?
O2 C1 1.228(5) . ?
O3 C6 1.258(5) . ?
O4 C6 1.248(5) . ?
O5 C9 1.234(5) . ?
O6 C9 1.256(5) . ?
O7 C13 1.397(6) . ?
O7 H7 0.816(10) . ?
O8 C14 1.407(5) . ?
O8 H8 0.820(10) . ?
O9 C15 1.416(5) . ?
O9 H9 0.822(10) . ?
C1 C2 1.528(5) . ?
C2 C3 1.388(5) . ?
C2 C8 1.391(5) . ?
C3 C4 1.390(5) . ?
C4 C5 1.389(5) . ?
C5 C6 1.520(5) . ?
C5 C7 1.395(5) . ?
C7 C8 1.388(5) . ?
C9 C10 1.522(5) . ?
C10 C11 1.388(5) . ?
C10 C12 1.390(5) 5_656 ?
C11 C12 1.389(5) . ?
C13 H13A 0.9600 . ?
C13 H13B 0.9600 . ?
C13 H13C 0.9600 . ?
C14 H14A 0.9600 . ?
C14 H14B 0.9600 . ?
C14 H14C 0.9600 . ?
C15 H15A 0.9600 . ?
C15 H15B 0.9600 . ?
C15 H15C 0.9600 . ?

loop_
_geom_hbond_atom_site_label_D
_geom_hbond_atom_site_label_H
_geom_hbond_atom_site_label_A
_geom_hbond_distance_DH
_geom_hbond_distance_HA
_geom_hbond_distance_DA
_geom_hbond_angle_DHA
_geom_hbond_site_symmetry_A
_geom_hbond_publ_flag
O8 H8 O3 0.820(10) 1.914(12) 2.732(4) 176(5) 7_666 yes
O9 H9 O2 0.822(10) 1.845(18) 2.648(4) 165(6) 2_655 yes
O7 H7 O4 0.816(10) 2.31(3) 3.050(4) 151(5) 4_645 yes
